data_7033376
loop_
_publ_author_name
'Garner, Mary E.'
'Niu, Weijia'
'Chen, Xigao'
'Ghiviriga, Ion'
'Abboud, Khalil A.'
'Tan, Weihong'
'Veige, Adam S.'

_publ_section_title
;
 N-heterocyclic carbene gold(I) and silver(I) complexes bearing functional
 groups for bio-conjugation.
;
_journal_issue 4
_journal_name_full 'Dalton transactions (Cambridge, England : 2003)'
_journal_page_first 1914
_journal_page_last 1923
_journal_paper_doi 10.1039/c4dt02850c
_journal_volume 44
_journal_year 2015
_chemical_formula_sum 'C12 H12 Au Cl N2'
_chemical_formula_weight 416.65
_space_group_crystal_system orthorhombic
_space_group_IT_number 61
_space_group_name_Hall '-P 2ac 2ab'
_space_group_name_H-M_alt 'P b c a'
_symmetry_space_group_name_Hall '-P 2ac 2ab'
_symmetry_space_group_name_H-M 'P b c a'
_atom_sites_solution_hydrogens mixed
_audit_creation_method SHELXL-2013
_audit_update_record
;
2014-11-03 # Formatted by publCIF

;
_cell_angle_alpha 90
_cell_angle_beta 90
_cell_angle_gamma 90
_cell_formula_units_Z 8
_cell_length_a 16.1759(9)
_cell_length_b 9.0017(5)
_cell_length_c 17.1889(9)
_cell_measurement_reflns_used 9344
_cell_measurement_temperature 100(2)
_cell_measurement_theta_max 28.0
_cell_measurement_theta_min 2.0
_cell_volume 2502.9(2)
_computing_cell_refinement 'Bruker APEX2'
_computing_data_collection 'Bruker APEX2 (Bruker, 2008)'
_computing_data_reduction 'Bruker SAINT (Bruker, 2008)'
_computing_molecular_graphics 'SHELXL-2013 (Sheldrick, 2013)'
_computing_publication_material 'SHELXL-2013 (Sheldrick, 2013)'
_computing_structure_refinement 'SHELXL-2013 (Sheldrick, 2013)'
_computing_structure_solution 'SHELXL-2013 (Sheldrick, 2013)'
_diffrn_ambient_temperature 100(2)
_diffrn_measured_fraction_theta_full 1.000
_diffrn_measured_fraction_theta_max 1.000
_diffrn_measurement_device_type 'Bruker APEX-II DUO'
_diffrn_measurement_method 'phi and omega scans'
_diffrn_radiation_type MoK\a
_diffrn_radiation_wavelength 0.71073
_diffrn_reflns_av_R_equivalents 0.0385
_diffrn_reflns_av_unetI/netI 0.0196
_diffrn_reflns_Laue_measured_fraction_full 1.000
_diffrn_reflns_Laue_measured_fraction_max 1.000
_diffrn_reflns_limit_h_max 20
_diffrn_reflns_limit_h_min -21
_diffrn_reflns_limit_k_max 11
_diffrn_reflns_limit_k_min -11
_diffrn_reflns_limit_l_max 22
_diffrn_reflns_limit_l_min -22
_diffrn_reflns_number 20748
_diffrn_reflns_point_group_measured_fraction_full 1.000
_diffrn_reflns_point_group_measured_fraction_max 1.000
_diffrn_reflns_theta_full 25.242
_diffrn_reflns_theta_max 27.495
_diffrn_reflns_theta_min 2.370
_diffrn_source 'fine-focus sealed tube'
_exptl_absorpt_coefficient_mu 11.942
_exptl_absorpt_correction_T_max 0.7333
_exptl_absorpt_correction_T_min 0.2865
_exptl_absorpt_correction_type analytical
_exptl_absorpt_process_details 'based on measured indexed crystal faces, Bruker SHELXTL  v6.14 (Bruker 2008)'
_exptl_crystal_colour colourless
_exptl_crystal_density_diffrn 2.211
_exptl_crystal_description needles
_exptl_crystal_F_000 1552
_exptl_crystal_recrystallization_method 'Re-crystallisation from solvent: '
_exptl_crystal_size_max 0.281
_exptl_crystal_size_mid 0.052
_exptl_crystal_size_min 0.051
_refine_diff_density_max 1.692
_refine_diff_density_min -0.827
_refine_diff_density_rms 0.154
_refine_ls_extinction_method none
_refine_ls_goodness_of_fit_ref 1.091
_refine_ls_hydrogen_treatment mixed
_refine_ls_matrix_type full
_refine_ls_number_parameters 150
_refine_ls_number_reflns 2870
_refine_ls_number_restraints 0
_refine_ls_restrained_S_all 1.091
_refine_ls_R_factor_all 0.0391
_refine_ls_R_factor_gt 0.0274
_refine_ls_shift/su_max 0.000
_refine_ls_shift/su_mean 0.000
_refine_ls_structure_factor_coef Fsqd
_refine_ls_weighting_details 'w=1/[\s^2^(Fo^2^)+(0.0285P)^2^+13.9963P] where P=(Fo^2^+2Fc^2^)/3'
_refine_ls_weighting_scheme calc
_refine_ls_wR_factor_gt 0.0628
_refine_ls_wR_factor_ref 0.0719
_reflns_Friedel_coverage 0.000
_reflns_number_gt 2349
_reflns_number_total 2870
_reflns_threshold_expression 'I > 2\s(I)'
_cod_data_source_file c4dt02850c2.cif
_cod_data_source_block niu3
_cod_depositor_comments 'Adding full bibliography for 7033376.cif.'
_cod_database_code 7033376
_shelx_space_group_comment
; 
The symmetry employed for this shelxl refinement is uniquely defined 
by the following loop, which should always be used as a source of 
symmetry information in preference to the above space-group names. 
They are only intended as comments. 
;
_shelx_estimated_absorpt_t_min 0.134
_shelx_estimated_absorpt_t_max 0.581
_shelxl_version_number 2013-3

loop_
_space_group_symop_operation_xyz
'x, y, z'
'-x+1/2, -y, z+1/2'
'-x, y+1/2, -z+1/2'
'x+1/2, -y+1/2, -z'
'-x, -y, -z'
'x-1/2, y, -z-1/2'
'x, -y-1/2, z-1/2'
'-x-1/2, y-1/2, z'

loop_
_atom_site_label
_atom_site_type_symbol
_atom_site_fract_x
_atom_site_fract_y
_atom_site_fract_z
_atom_site_U_iso_or_equiv
_atom_site_adp_type
_atom_site_occupancy
_atom_site_site_symmetry_order
_atom_site_calc_flag
_atom_site_refinement_flags_posn
_atom_site_refinement_flags_adp
Au1 Au 0.02022(2) 0.06422(2) 0.39029(2) 0.02737(8) Uani 1 1 d . .
Cl1 Cl -0.11949(8) 0.08843(14) 0.37334(8) 0.0273(3) Uani 1 1 d . .
N1 N 0.1913(3) 0.1253(5) 0.4477(2) 0.0276(10) Uani 1 1 d . .
N2 N 0.1927(3) -0.0319(5) 0.3516(2) 0.0273(10) Uani 1 1 d . .
C1 C 0.1413(4) 0.0487(6) 0.3984(3) 0.0313(13) Uani 1 1 d . .
C2 C 0.2739(4) 0.0954(6) 0.4322(3) 0.0272(11) Uani 1 1 d . .
C3 C 0.3468(4) 0.1478(7) 0.4652(3) 0.0346(13) Uani 1 1 d . .
H3A H 0.3463 0.2174 0.5067 0.042 Uiso 1 1 calc R U
C4 C 0.4192(4) 0.0944(7) 0.4351(4) 0.0406(15) Uani 1 1 d . .
H4A H 0.4701 0.1291 0.4558 0.049 Uiso 1 1 calc R U
C5 C 0.4206(4) -0.0101(8) 0.3744(4) 0.0418(15) Uani 1 1 d . .
H5A H 0.4721 -0.0467 0.3561 0.050 Uiso 1 1 calc R U
C6 C 0.3482(4) -0.0604(7) 0.3410(4) 0.0380(14) Uani 1 1 d . .
H6A H 0.3487 -0.1295 0.2992 0.046 Uiso 1 1 calc R U
C7 C 0.2750(4) -0.0058(6) 0.3710(3) 0.0274(11) Uani 1 1 d . .
C8 C 0.1655(4) -0.1271(6) 0.2879(3) 0.0318(12) Uani 1 1 d . .
H8A H 0.1055 -0.1459 0.2931 0.038 Uiso 1 1 calc R U
H8B H 0.1944 -0.2239 0.2915 0.038 Uiso 1 1 calc R U
C9 C 0.1827(4) -0.0579(6) 0.2079(3) 0.0345(13) Uani 1 1 d . .
H9A H 0.2426 -0.0381 0.2029 0.041 Uiso 1 1 calc R U
H9B H 0.1669 -0.1294 0.1668 0.041 Uiso 1 1 calc R U
C10 C 0.1369(4) 0.0813(7) 0.1965(3) 0.0325(13) Uani 1 1 d . .
C11 C 0.0989(5) 0.1913(8) 0.1874(3) 0.0404(15) Uani 1 1 d . .
H11A H 0.070(4) 0.275(9) 0.171(4) 0.05(2) Uiso 1 1 d . .
C12 C 0.1636(4) 0.2227(6) 0.5102(3) 0.0329(13) Uani 1 1 d . .
H12A H 0.1033 0.2164 0.5149 0.049 Uiso 1 1 calc R U
H12B H 0.1795 0.3252 0.4984 0.049 Uiso 1 1 calc R U
H12C H 0.1893 0.1918 0.5592 0.049 Uiso 1 1 calc R U

loop_
_atom_site_aniso_label
_atom_site_aniso_U_11
_atom_site_aniso_U_22
_atom_site_aniso_U_33
_atom_site_aniso_U_23
_atom_site_aniso_U_13
_atom_site_aniso_U_12
Au1 0.03828(14) 0.01896(12) 0.02488(12) 0.00119(8) 0.00010(8) 0.00059(9)
Cl1 0.0308(6) 0.0177(6) 0.0335(6) -0.0024(5) -0.0038(5) 0.0011(5)
N1 0.050(3) 0.015(2) 0.0168(19) 0.0013(17) 0.0003(19) 0.004(2)
N2 0.045(3) 0.017(2) 0.020(2) 0.0009(16) 0.0025(19) -0.002(2)
C1 0.054(4) 0.018(3) 0.021(2) 0.002(2) -0.004(2) 0.003(3)
C2 0.043(3) 0.018(3) 0.021(2) 0.004(2) 0.000(2) -0.001(2)
C3 0.050(3) 0.023(3) 0.031(3) 0.006(2) -0.006(3) -0.007(3)
C4 0.043(3) 0.035(3) 0.044(3) 0.009(3) -0.006(3) -0.009(3)
C5 0.044(4) 0.036(3) 0.045(3) 0.006(3) 0.006(3) 0.002(3)
C6 0.055(4) 0.024(3) 0.035(3) 0.001(2) 0.008(3) 0.004(3)
C7 0.041(3) 0.019(3) 0.022(2) 0.005(2) 0.002(2) -0.001(2)
C8 0.051(4) 0.017(3) 0.027(3) -0.001(2) 0.002(2) -0.003(3)
C9 0.055(4) 0.027(3) 0.022(2) -0.004(2) 0.003(2) -0.004(3)
C10 0.050(3) 0.030(3) 0.017(2) 0.001(2) -0.001(2) -0.011(3)
C11 0.060(4) 0.038(4) 0.023(3) 0.005(3) -0.005(3) -0.003(3)
C12 0.054(4) 0.024(3) 0.021(2) -0.003(2) 0.005(2) 0.001(3)

loop_
_atom_type_symbol
_atom_type_description
_atom_type_scat_dispersion_real
_atom_type_scat_dispersion_imag
_atom_type_scat_source
C C 0.0033 0.0016 'International Tables Vol C Tables 4.2.6.8 and 6.1.1.4'
H H 0.0000 0.0000 'International Tables Vol C Tables 4.2.6.8 and 6.1.1.4'
N N 0.0061 0.0033 'International Tables Vol C Tables 4.2.6.8 and 6.1.1.4'
Cl Cl 0.1484 0.1585 'International Tables Vol C Tables 4.2.6.8 and 6.1.1.4'
Au Au -2.0133 8.8022 'International Tables Vol C Tables 4.2.6.8 and 6.1.1.4'

loop_
_geom_angle_atom_site_label_1
_geom_angle_atom_site_label_2
_geom_angle_atom_site_label_3
_geom_angle
C1 Au1 Cl1 176.44(16)
C1 N1 C2 110.7(5)
C1 N1 C12 125.6(5)
C2 N1 C12 123.7(5)
C1 N2 C7 110.5(5)
C1 N2 C8 124.8(5)
C7 N2 C8 124.6(5)
N1 C1 N2 106.0(5)
N1 C1 Au1 126.8(4)
N2 C1 Au1 127.0(4)
N1 C2 C7 106.5(5)
N1 C2 C3 132.2(5)
C7 C2 C3 121.3(6)
C4 C3 C2 116.9(6)
C4 C3 H3A 121.5
C2 C3 H3A 121.5
C3 C4 C5 122.0(6)
C3 C4 H4A 119.0
C5 C4 H4A 119.0
C6 C5 C4 121.0(6)
C6 C5 H5A 119.5
C4 C5 H5A 119.5
C5 C6 C7 117.0(6)
C5 C6 H6A 121.5
C7 C6 H6A 121.5
C6 C7 C2 121.7(6)
C6 C7 N2 132.0(5)
C2 C7 N2 106.3(5)
N2 C8 C9 112.3(4)
N2 C8 H8A 109.2
C9 C8 H8A 109.2
N2 C8 H8B 109.2
C9 C8 H8B 109.2
H8A C8 H8B 107.9
C10 C9 C8 112.1(5)
C10 C9 H9A 109.2
C8 C9 H9A 109.2
C10 C9 H9B 109.2
C8 C9 H9B 109.2
H9A C9 H9B 107.9
C11 C10 C9 178.8(7)
C10 C11 H11A 170(5)
N1 C12 H12A 109.5
N1 C12 H12B 109.5
H12A C12 H12B 109.5
N1 C12 H12C 109.5
H12A C12 H12C 109.5
H12B C12 H12C 109.5

loop_
_geom_bond_atom_site_label_1
_geom_bond_atom_site_label_2
_geom_bond_distance
Au1 C1 1.969(7)
Au1 Cl1 2.2891(13)
N1 C1 1.359(7)
N1 C2 1.389(7)
N1 C12 1.457(7)
N2 C1 1.366(7)
N2 C7 1.392(8)
N2 C8 1.458(7)
C2 C7 1.390(8)
C2 C3 1.390(8)
C3 C4 1.368(9)
C3 H3A 0.9500
C4 C5 1.405(10)
C4 H4A 0.9500
C5 C6 1.381(10)
C5 H5A 0.9500
C6 C7 1.383(9)
C6 H6A 0.9500
C8 C9 1.534(7)
C8 H8A 0.9900
C8 H8B 0.9900
C9 C10 1.469(9)
C9 H9A 0.9900
C9 H9B 0.9900
C10 C11 1.176(9)
C11 H11A 0.93(8)
C12 H12A 0.9800
C12 H12B 0.9800
C12 H12C 0.9800
